data_4340524
loop_
_publ_author_name
'Lin, Xinsong'
'Tabassum, Danisa'
'Rudyk, Brent W.'
'Mar, Arthur'

_publ_section_title
;
 Manganese-Substituted Rare-Earth Zinc Arsenides RE1-yMnxZn2-xAs2 (RE =
 Eu-Lu) and RE2-yMnxZn4-xAs4 (RE = La-Nd, Sm, Gd).
;
_journal_issue 16
_journal_name_full 'Inorganic chemistry'
_journal_page_first 8431
_journal_page_last 8441
_journal_paper_doi 10.1021/ic501053v
_journal_volume 53
_journal_year 2014
_chemical_formula_structural 'Gd1.24 Mn0.93 Zn3.07 As4'
_chemical_formula_sum 'As4 Gd1.24 Mn0.93 Zn3.07'
_chemical_formula_weight 746.45
_chemical_name_common 'gadolinium manganese zinc arsenide (1.2/0.9/3.1/4)'
_chemical_name_systematic 'gadolinium manganese zinc arsenide (1.2/0.9/3.1/4)'
_space_group_crystal_system trigonal
_space_group_IT_number 164
_space_group_name_Hall '-P 3 2"'
_space_group_name_H-M_alt 'P -3 m 1'
_symmetry_space_group_name_Hall '-P 3 2"'
_symmetry_space_group_name_H-M 'P -3 m 1'
_atom_sites_solution_primary direct
_atom_sites_solution_secondary difmap
_audit_creation_method SHELXL-2013
_cell_angle_alpha 90
_cell_angle_beta 90
_cell_angle_gamma 120
_cell_formula_units_Z 1
_cell_length_a 4.1180(14)
_cell_length_b 4.1180(14)
_cell_length_c 13.500(5)
_cell_measurement_reflns_used 706
_cell_measurement_temperature 296(2)
_cell_measurement_theta_max 27.17
_cell_measurement_theta_min 5.72
_cell_volume 198.26(12)
_computing_cell_refinement 'Bruker SAINT 8.32B (Bruker, 2011)'
_computing_data_collection 'Bruker APEX 2 (Bruker, 2008)'
_computing_data_reduction 'Bruker SAINT 8.32B'
_computing_molecular_graphics 'ATOMS 5.1 (Dowty, 1999)'
_computing_publication_material 'Bruker SHELXTL'
_computing_structure_refinement 'Bruker SHELXTL'
_computing_structure_solution 'Bruker SHELXTL'
_diffrn_ambient_temperature 296(2)
_diffrn_measured_fraction_theta_full 1.000
_diffrn_measured_fraction_theta_max 1.000
_diffrn_measurement_device_type 'Bruker PLATFORM/SMART APEX II CCD'
_diffrn_measurement_method '\w scans'
_diffrn_radiation_type MoK\a
_diffrn_radiation_wavelength 0.71073
_diffrn_reflns_av_R_equivalents 0.0971
_diffrn_reflns_av_unetI/netI 0.0445
_diffrn_reflns_Laue_measured_fraction_full 1.000
_diffrn_reflns_Laue_measured_fraction_max 1.000
_diffrn_reflns_limit_h_max 6
_diffrn_reflns_limit_h_min -6
_diffrn_reflns_limit_k_max 6
_diffrn_reflns_limit_k_min -6
_diffrn_reflns_limit_l_max 20
_diffrn_reflns_limit_l_min -20
_diffrn_reflns_number 2841
_diffrn_reflns_point_group_measured_fraction_full 1.000
_diffrn_reflns_point_group_measured_fraction_max 1.000
_diffrn_reflns_theta_full 25.242
_diffrn_reflns_theta_max 32.993
_diffrn_reflns_theta_min 1.508
_diffrn_source 'fine-focus sealed tube'
_exptl_absorpt_coefficient_mu 37.268
_exptl_absorpt_correction_T_max 0.5327
_exptl_absorpt_correction_T_min 0.3143
_exptl_absorpt_correction_type numerical
_exptl_absorpt_process_details 'Bruker SHELXTL 6.12 (Sheldrick, 2001)'
_exptl_crystal_colour black
_exptl_crystal_density_diffrn 6.252
_exptl_crystal_description irregular
_exptl_crystal_F_000 327
_exptl_crystal_size_max 0.039
_exptl_crystal_size_mid 0.034
_exptl_crystal_size_min 0.028
_refine_diff_density_max 3.085
_refine_diff_density_min -3.439
_refine_diff_density_rms 0.538
_refine_ls_extinction_method none
_refine_ls_goodness_of_fit_ref 1.223
_refine_ls_hydrogen_treatment undef
_refine_ls_matrix_type full
_refine_ls_number_parameters 22
_refine_ls_number_reflns 352
_refine_ls_number_restraints 0
_refine_ls_restrained_S_all 1.223
_refine_ls_R_factor_all 0.0642
_refine_ls_R_factor_gt 0.0475
_refine_ls_shift/su_max 0.000
_refine_ls_shift/su_mean 0.000
_refine_ls_structure_factor_coef Fsqd
_refine_ls_weighting_details 'w=1/[\s^2^(Fo^2^)+(0.0478P)^2^+5.2021P] where P=(Fo^2^+2Fc^2^)/3'
_refine_ls_weighting_scheme calc
_refine_ls_wR_factor_gt 0.1278
_refine_ls_wR_factor_ref 0.1354
_reflns_Friedel_coverage 0.000
_reflns_number_gt 282
_reflns_number_total 352
_reflns_threshold_expression 'I > 2\s(I)'
_cod_data_source_file ic501053v_si_003.cif
_cod_data_source_block Gd(Mn,Zn)4As4
_cod_depositor_comments 'Adding full bibliography for 4340510--4340524.cif.'
_cod_original_cell_volume 198.27(15)
_cod_database_code 4340524
_shelx_space_group_comment
;
The symmetry employed for this shelxl refinement is uniquely defined
by the following loop, which should always be used as a source of
symmetry information in preference to the above space-group names.
They are only intended as comments.
;
_shelx_estimated_absorpt_t_min 0.324
_shelx_estimated_absorpt_t_max 0.422
_shelxl_version_number 2013-4

loop_
_space_group_symop_operation_xyz
'x, y, z'
'-y, x-y, z'
'-x+y, -x, z'
'y, x, -z'
'x-y, -y, -z'
'-x, -x+y, -z'
'-x, -y, -z'
'y, -x+y, -z'
'x-y, x, -z'
'-y, -x, z'
'-x+y, y, z'
'x, x-y, z'

loop_
_atom_site_label
_atom_site_type_symbol
_atom_site_fract_x
_atom_site_fract_y
_atom_site_fract_z
_atom_site_U_iso_or_equiv
_atom_site_adp_type
_atom_site_occupancy
_atom_site_site_symmetry_order
_atom_site_calc_flag
_atom_site_refinement_flags_posn
_atom_site_refinement_flags_adp
_atom_site_refinement_flags_occupancy
Gd1 Gd 0.0000 0.0000 0.5000 0.033(3) Uani 0.242(9) 12 d S T .
Gd2 Gd 0.0000 0.0000 0.0000 0.0166(4) Uani 1 12 d S T P
Zn1 Zn 0.3333 0.6667 0.3318(6) 0.0220(18) Uani 0.533(15) 6 d S T P
Zn2 Zn 0.3333 0.6667 0.8037(2) 0.0186(6) Uani 1 6 d S T P
Mn Mn 0.3333 0.6667 0.4079(11) 0.034(3) Uani 0.468(15) 6 d S T P
As1 As 0.3333 0.6667 0.12611(15) 0.0105(4) Uani 1 6 d S T P
As2 As 0.3333 0.6667 0.61946(17) 0.0177(5) Uani 1 6 d S T P

loop_
_atom_site_aniso_label
_atom_site_aniso_U_11
_atom_site_aniso_U_22
_atom_site_aniso_U_33
_atom_site_aniso_U_23
_atom_site_aniso_U_13
_atom_site_aniso_U_12
Gd1 0.037(4) 0.037(4) 0.025(4) 0.000 0.000 0.0184(18)
Gd2 0.0164(5) 0.0164(5) 0.0170(7) 0.000 0.000 0.0082(3)
Zn1 0.0148(17) 0.0148(17) 0.037(4) 0.000 0.000 0.0074(9)
Zn2 0.0201(9) 0.0201(9) 0.0156(12) 0.000 0.000 0.0100(4)
Mn 0.022(3) 0.022(3) 0.057(9) 0.000 0.000 0.0110(14)
As1 0.0105(6) 0.0105(6) 0.0104(9) 0.000 0.000 0.0053(3)
As2 0.0198(7) 0.0198(7) 0.0134(10) 0.000 0.000 0.0099(4)

loop_
_atom_type_symbol
_atom_type_description
_atom_type_scat_dispersion_real
_atom_type_scat_dispersion_imag
_atom_type_scat_source
Mn Mn 0.3368 0.7283 'International Tables Vol C Tables 4.2.6.8 and 6.1.1.4'
Zn Zn 0.2839 1.4301 'International Tables Vol C Tables 4.2.6.8 and 6.1.1.4'
As As 0.0499 2.0058 'International Tables Vol C Tables 4.2.6.8 and 6.1.1.4'
Gd Gd -0.1653 3.9035 'International Tables Vol C Tables 4.2.6.8 and 6.1.1.4'

loop_
_geom_angle_atom_site_label_1
_geom_angle_atom_site_label_2
_geom_angle_atom_site_label_3
_geom_angle
_geom_angle_site_symmetry_1
_geom_angle_site_symmetry_3
Mn Gd1 Mn 79.8(3) . 7_666
Mn Gd1 Mn 100.2(3) . 1_445
Mn Gd1 Mn 180.0 7_666 1_445
Mn Gd1 Mn 180.0 . 7_556
Mn Gd1 Mn 100.2(3) 7_666 7_556
Mn Gd1 Mn 79.8(3) 1_445 7_556
Mn Gd1 Mn 79.8(3) . 7_566
Mn Gd1 Mn 100.2(3) 7_666 7_566
Mn Gd1 Mn 79.8(3) 1_445 7_566
Mn Gd1 Mn 100.2(3) 7_556 7_566
Mn Gd1 Mn 100.2(3) . 1_545
Mn Gd1 Mn 79.8(3) 7_666 1_545
Mn Gd1 Mn 100.2(3) 1_445 1_545
Mn Gd1 Mn 79.8(3) 7_556 1_545
Mn Gd1 Mn 180.0(5) 7_566 1_545
Mn Gd1 As2 118.2(3) . 7_556
Mn Gd1 As2 128.82(11) 7_666 7_556
Mn Gd1 As2 51.18(11) 1_445 7_556
Mn Gd1 As2 61.8(3) 7_556 7_556
Mn Gd1 As2 128.81(11) 7_566 7_556
Mn Gd1 As2 51.19(11) 1_545 7_556
Mn Gd1 As2 51.19(11) . 7_666
Mn Gd1 As2 61.8(3) 7_666 7_666
Mn Gd1 As2 118.2(3) 1_445 7_666
Mn Gd1 As2 128.82(11) 7_556 7_666
Mn Gd1 As2 128.81(11) 7_566 7_666
Mn Gd1 As2 51.19(11) 1_545 7_666
As2 Gd1 As2 91.56(6) 7_556 7_666
Mn Gd1 As2 128.81(11) . 1_445
Mn Gd1 As2 118.2(3) 7_666 1_445
Mn Gd1 As2 61.8(3) 1_445 1_445
Mn Gd1 As2 51.18(11) 7_556 1_445
Mn Gd1 As2 51.19(11) 7_566 1_445
Mn Gd1 As2 128.81(11) 1_545 1_445
As2 Gd1 As2 88.44(6) 7_556 1_445
As2 Gd1 As2 180.0 7_666 1_445
Mn Gd1 As2 61.8(3) . .
Mn Gd1 As2 51.18(11) 7_666 .
Mn Gd1 As2 128.82(11) 1_445 .
Mn Gd1 As2 118.2(3) 7_556 .
Mn Gd1 As2 51.19(11) 7_566 .
Mn Gd1 As2 128.81(11) 1_545 .
As2 Gd1 As2 180.0 7_556 .
As2 Gd1 As2 88.44(6) 7_666 .
As2 Gd1 As2 91.56(6) 1_445 .
Mn Gd1 As2 51.19(11) . 7_566
Mn Gd1 As2 128.81(11) 7_666 7_566
Mn Gd1 As2 51.19(11) 1_445 7_566
Mn Gd1 As2 128.81(11) 7_556 7_566
Mn Gd1 As2 61.8(3) 7_566 7_566
Mn Gd1 As2 118.2(3) 1_545 7_566
As2 Gd1 As2 91.56(6) 7_556 7_566
As2 Gd1 As2 91.56(6) 7_666 7_566
As2 Gd1 As2 88.44(6) 1_445 7_566
As2 Gd1 As2 88.44(6) . 7_566
Mn Gd1 As2 128.81(11) . 1_545
Mn Gd1 As2 51.19(11) 7_666 1_545
Mn Gd1 As2 128.81(11) 1_445 1_545
Mn Gd1 As2 51.19(11) 7_556 1_545
Mn Gd1 As2 118.2(3) 7_566 1_545
Mn Gd1 As2 61.8(3) 1_545 1_545
As2 Gd1 As2 88.44(6) 7_556 1_545
As2 Gd1 As2 88.44(6) 7_666 1_545
As2 Gd1 As2 91.56(6) 1_445 1_545
As2 Gd1 As2 91.56(6) . 1_545
As2 Gd1 As2 180.00(8) 7_566 1_545
As1 Gd2 As1 89.52(5) 7 7_665
As1 Gd2 As1 90.48(5) 7 1_445
As1 Gd2 As1 180.00(7) 7_665 1_445
As1 Gd2 As1 89.52(5) 7 7_565
As1 Gd2 As1 89.52(5) 7_665 7_565
As1 Gd2 As1 90.48(5) 1_445 7_565
As1 Gd2 As1 90.48(5) 7 1_545
As1 Gd2 As1 90.48(5) 7_665 1_545
As1 Gd2 As1 89.52(5) 1_445 1_545
As1 Gd2 As1 180.00(7) 7_565 1_545
As1 Gd2 As1 180.0 7 .
As1 Gd2 As1 90.48(5) 7_665 .
As1 Gd2 As1 89.52(5) 1_445 .
As1 Gd2 As1 90.48(5) 7_565 .
As1 Gd2 As1 89.52(5) 1_545 .
As1 Gd2 Zn2 45.18(2) 7 1_444
As1 Gd2 Zn2 96.30(5) 7_665 1_444
As1 Gd2 Zn2 83.70(5) 1_445 1_444
As1 Gd2 Zn2 45.18(2) 7_565 1_444
As1 Gd2 Zn2 134.82(2) 1_545 1_444
As1 Gd2 Zn2 134.82(2) . 1_444
As1 Gd2 Zn2 134.82(2) 7 7_666
As1 Gd2 Zn2 83.70(5) 7_665 7_666
As1 Gd2 Zn2 96.30(5) 1_445 7_666
As1 Gd2 Zn2 134.82(2) 7_565 7_666
As1 Gd2 Zn2 45.18(2) 1_545 7_666
As1 Gd2 Zn2 45.18(2) . 7_666
Zn2 Gd2 Zn2 180.00(6) 1_444 7_666
As1 Gd2 Zn2 96.30(5) 7 1_554
As1 Gd2 Zn2 45.18(2) 7_665 1_554
As1 Gd2 Zn2 134.82(2) 1_445 1_554
As1 Gd2 Zn2 45.18(2) 7_565 1_554
As1 Gd2 Zn2 134.82(2) 1_545 1_554
As1 Gd2 Zn2 83.71(5) . 1_554
Zn2 Gd2 Zn2 70.67(5) 1_444 1_554
Zn2 Gd2 Zn2 109.33(5) 7_666 1_554
As1 Gd2 Zn2 83.70(5) 7 7_556
As1 Gd2 Zn2 134.82(2) 7_665 7_556
As1 Gd2 Zn2 45.18(2) 1_445 7_556
As1 Gd2 Zn2 134.82(2) 7_565 7_556
As1 Gd2 Zn2 45.18(2) 1_545 7_556
As1 Gd2 Zn2 96.29(5) . 7_556
Zn2 Gd2 Zn2 109.33(5) 1_444 7_556
Zn2 Gd2 Zn2 70.67(5) 7_666 7_556
Zn2 Gd2 Zn2 180.00(6) 1_554 7_556
As1 Gd2 Zn2 45.18(2) 7 1_544
As1 Gd2 Zn2 45.18(2) 7_665 1_544
As1 Gd2 Zn2 134.82(2) 1_445 1_544
As1 Gd2 Zn2 96.30(5) 7_565 1_544
As1 Gd2 Zn2 83.70(5) 1_545 1_544
As1 Gd2 Zn2 134.82(2) . 1_544
Zn2 Gd2 Zn2 70.67(5) 1_444 1_544
Zn2 Gd2 Zn2 109.33(5) 7_666 1_544
Zn2 Gd2 Zn2 70.67(5) 1_554 1_544
Zn2 Gd2 Zn2 109.33(5) 7_556 1_544
As1 Gd2 Zn2 134.82(2) 7 7_566
As1 Gd2 Zn2 134.82(2) 7_665 7_566
As1 Gd2 Zn2 45.18(2) 1_445 7_566
As1 Gd2 Zn2 83.70(5) 7_565 7_566
As1 Gd2 Zn2 96.30(5) 1_545 7_566
As1 Gd2 Zn2 45.18(2) . 7_566
Zn2 Gd2 Zn2 109.33(5) 1_444 7_566
Zn2 Gd2 Zn2 70.67(5) 7_666 7_566
Zn2 Gd2 Zn2 109.33(5) 1_554 7_566
Zn2 Gd2 Zn2 70.67(5) 7_556 7_566
Zn2 Gd2 Zn2 180.00(6) 1_544 7_566
Mn Zn1 As2 74.54(18) . 7_666
Mn Zn1 As2 74.54(18) . 7_676
As2 Zn1 As2 113.17(15) 7_666 7_676
Mn Zn1 As2 74.54(18) . 7_566
As2 Zn1 As2 113.17(15) 7_666 7_566
As2 Zn1 As2 113.16(15) 7_676 7_566
Mn Zn1 As1 180.0 . .
As2 Zn1 As1 105.46(18) 7_666 .
As2 Zn1 As1 105.46(18) 7_676 .
As2 Zn1 As1 105.46(18) 7_566 .
Mn Zn1 Zn2 127.59(13) . 7_666
As2 Zn1 Zn2 53.05(9) 7_666 7_666
As2 Zn1 Zn2 122.99(12) 7_676 7_666
As2 Zn1 Zn2 122.99(12) 7_566 7_666
As1 Zn1 Zn2 52.41(13) . 7_666
Mn Zn1 Zn2 127.59(13) . 7_566
As2 Zn1 Zn2 122.99(12) 7_666 7_566
As2 Zn1 Zn2 122.99(12) 7_676 7_566
As2 Zn1 Zn2 53.05(9) 7_566 7_566
As1 Zn1 Zn2 52.41(13) . 7_566
Zn2 Zn1 Zn2 86.67(18) 7_666 7_566
Mn Zn1 Zn2 127.59(12) . 7_676
As2 Zn1 Zn2 122.99(12) 7_666 7_676
As2 Zn1 Zn2 53.05(9) 7_676 7_676
As2 Zn1 Zn2 122.99(12) 7_566 7_676
As1 Zn1 Zn2 52.41(13) . 7_676
Zn2 Zn1 Zn2 86.67(18) 7_666 7_676
Zn2 Zn1 Zn2 86.67(18) 7_566 7_676
Mn Zn1 Gd1 46.32(10) . 1_665
As2 Zn1 Gd1 57.82(11) 7_666 1_665
As2 Zn1 Gd1 57.82(11) 7_676 1_665
As2 Zn1 Gd1 120.9(3) 7_566 1_665
As1 Zn1 Gd1 133.68(10) . 1_665
Zn2 Zn1 Gd1 97.74(4) 7_666 1_665
Zn2 Zn1 Gd1 173.9(2) 7_566 1_665
Zn2 Zn1 Gd1 97.74(4) 7_676 1_665
Mn Zn1 Gd1 46.32(10) . 1_565
As2 Zn1 Gd1 120.9(3) 7_666 1_565
As2 Zn1 Gd1 57.82(11) 7_676 1_565
As2 Zn1 Gd1 57.82(11) 7_566 1_565
As1 Zn1 Gd1 133.68(10) . 1_565
Zn2 Zn1 Gd1 173.9(2) 7_666 1_565
Zn2 Zn1 Gd1 97.74(4) 7_566 1_565
Zn2 Zn1 Gd1 97.74(4) 7_676 1_565
Gd1 Zn1 Gd1 77.56(15) 1_665 1_565
Mn Zn1 Gd1 46.32(10) . .
As2 Zn1 Gd1 57.82(11) 7_666 .
As2 Zn1 Gd1 120.9(3) 7_676 .
As2 Zn1 Gd1 57.82(11) 7_566 .
As1 Zn1 Gd1 133.68(10) . .
Zn2 Zn1 Gd1 97.74(4) 7_666 .
Zn2 Zn1 Gd1 97.74(4) 7_566 .
Zn2 Zn1 Gd1 173.9(2) 7_676 .
Gd1 Zn1 Gd1 77.56(15) 1_665 .
Gd1 Zn1 Gd1 77.56(15) 1_565 .
As2 Zn2 As1 111.72(7) . 7_666
As2 Zn2 As1 111.72(7) . 7_676
As1 Zn2 As1 107.13(7) 7_666 7_676
As2 Zn2 As1 111.72(7) . 7_566
As1 Zn2 As1 107.13(7) 7_666 7_566
As1 Zn2 As1 107.13(7) 7_676 7_566
As2 Zn2 Zn1 52.41(13) . 7_666
As1 Zn2 Zn1 59.31(13) 7_666 7_666
As1 Zn2 Zn1 126.43(4) 7_676 7_666
As1 Zn2 Zn1 126.43(4) 7_566 7_666
As2 Zn2 Zn1 52.41(13) . 7_566
As1 Zn2 Zn1 126.43(4) 7_666 7_566
As1 Zn2 Zn1 126.43(4) 7_676 7_566
As1 Zn2 Zn1 59.31(13) 7_566 7_566
Zn1 Zn2 Zn1 86.67(18) 7_666 7_566
As2 Zn2 Zn1 52.41(13) . 7_676
As1 Zn2 Zn1 126.43(4) 7_666 7_676
As1 Zn2 Zn1 59.31(13) 7_676 7_676
As1 Zn2 Zn1 126.43(4) 7_566 7_676
Zn1 Zn2 Zn1 86.67(18) 7_666 7_676
Zn1 Zn2 Zn1 86.67(18) 7_566 7_676
As2 Zn2 Gd2 138.10(3) . 1_666
As1 Zn2 Gd2 54.15(5) 7_666 1_666
As1 Zn2 Gd2 54.15(5) 7_676 1_666
As1 Zn2 Gd2 110.18(9) 7_566 1_666
Zn1 Zn2 Gd2 100.92(10) 7_666 1_666
Zn1 Zn2 Gd2 169.49(14) 7_566 1_666
Zn1 Zn2 Gd2 100.92(10) 7_676 1_666
As2 Zn2 Gd2 138.10(3) . 1_566
As1 Zn2 Gd2 110.18(9) 7_666 1_566
As1 Zn2 Gd2 54.15(5) 7_676 1_566
As1 Zn2 Gd2 54.15(5) 7_566 1_566
Zn1 Zn2 Gd2 169.49(14) 7_666 1_566
Zn1 Zn2 Gd2 100.92(10) 7_566 1_566
Zn1 Zn2 Gd2 100.92(10) 7_676 1_566
Gd2 Zn2 Gd2 70.67(5) 1_666 1_566
As2 Zn2 Gd2 138.10(3) . 1_556
As1 Zn2 Gd2 54.15(5) 7_666 1_556
As1 Zn2 Gd2 110.18(9) 7_676 1_556
As1 Zn2 Gd2 54.15(5) 7_566 1_556
Zn1 Zn2 Gd2 100.92(10) 7_666 1_556
Zn1 Zn2 Gd2 100.92(10) 7_566 1_556
Zn1 Zn2 Gd2 169.49(14) 7_676 1_556
Gd2 Zn2 Gd2 70.67(5) 1_666 1_556
Gd2 Zn2 Gd2 70.67(5) 1_566 1_556
Zn1 Mn As2 81.2(3) . 7_666
Zn1 Mn As2 81.2(3) . 7_566
As2 Mn As2 117.69(18) 7_666 7_566
Zn1 Mn As2 81.2(3) . 7_676
As2 Mn As2 117.69(18) 7_666 7_676
As2 Mn As2 117.68(18) 7_566 7_676
Zn1 Mn Gd1 117.6(3) . 1_565
As2 Mn Gd1 161.2(6) 7_666 1_565
As2 Mn Gd1 68.49(9) 7_566 1_565
As2 Mn Gd1 68.49(9) 7_676 1_565
Zn1 Mn Gd1 117.6(3) . 1_665
As2 Mn Gd1 68.49(9) 7_666 1_665
As2 Mn Gd1 161.2(6) 7_566 1_665
As2 Mn Gd1 68.49(9) 7_676 1_665
Gd1 Mn Gd1 100.2(3) 1_565 1_665
Zn1 Mn Gd1 117.6(3) . .
As2 Mn Gd1 68.49(9) 7_666 .
As2 Mn Gd1 68.49(9) 7_566 .
As2 Mn Gd1 161.2(6) 7_676 .
Gd1 Mn Gd1 100.2(3) 1_565 .
Gd1 Mn Gd1 100.2(3) 1_665 .
Zn1 Mn As2 180.0 . .
As2 Mn As2 98.8(3) 7_666 .
As2 Mn As2 98.8(3) 7_566 .
As2 Mn As2 98.8(3) 7_676 .
Gd1 Mn As2 62.4(3) 1_565 .
Gd1 Mn As2 62.4(3) 1_665 .
Gd1 Mn As2 62.4(3) . .
Zn2 As1 Zn2 107.13(7) 7_666 7_676
Zn2 As1 Zn2 107.13(7) 7_666 7_566
Zn2 As1 Zn2 107.13(7) 7_676 7_566
Zn2 As1 Zn1 68.28(7) 7_666 .
Zn2 As1 Zn1 68.28(7) 7_676 .
Zn2 As1 Zn1 68.28(7) 7_566 .
Zn2 As1 Gd2 80.67(4) 7_666 .
Zn2 As1 Gd2 166.11(9) 7_676 .
Zn2 As1 Gd2 80.67(4) 7_566 .
Zn1 As1 Gd2 125.61(4) . .
Zn2 As1 Gd2 166.12(9) 7_666 1_565
Zn2 As1 Gd2 80.67(4) 7_676 1_565
Zn2 As1 Gd2 80.67(4) 7_566 1_565
Zn1 As1 Gd2 125.61(4) . 1_565
Gd2 As1 Gd2 89.52(5) . 1_565
Zn2 As1 Gd2 80.67(4) 7_666 1_665
Zn2 As1 Gd2 80.67(4) 7_676 1_665
Zn2 As1 Gd2 166.11(9) 7_566 1_665
Zn1 As1 Gd2 125.61(4) . 1_665
Gd2 As1 Gd2 89.52(5) . 1_665
Gd2 As1 Gd2 89.52(5) 1_565 1_665
Mn As2 Mn 117.69(18) 7_666 7_566
Mn As2 Mn 117.69(18) 7_666 7_676
Mn As2 Mn 117.68(18) 7_566 7_676
Mn As2 Zn1 24.3(3) 7_666 7_666
Mn As2 Zn1 121.14(8) 7_566 7_666
Mn As2 Zn1 121.14(8) 7_676 7_666
Mn As2 Zn1 121.14(8) 7_666 7_676
Mn As2 Zn1 121.14(8) 7_566 7_676
Mn As2 Zn1 24.3(3) 7_676 7_676
Zn1 As2 Zn1 113.17(15) 7_666 7_676
Mn As2 Zn1 121.14(8) 7_666 7_566
Mn As2 Zn1 24.3(3) 7_566 7_566
Mn As2 Zn1 121.14(8) 7_676 7_566
Zn1 As2 Zn1 113.17(15) 7_666 7_566
Zn1 As2 Zn1 113.16(15) 7_676 7_566
Mn As2 Zn2 98.8(3) 7_666 .
Mn As2 Zn2 98.8(3) 7_566 .
Mn As2 Zn2 98.8(3) 7_676 .
Zn1 As2 Zn2 74.54(18) 7_666 .
Zn1 As2 Zn2 74.54(18) 7_676 .
Zn1 As2 Zn2 74.54(18) 7_566 .
Mn As2 Mn 81.2(3) 7_666 .
Mn As2 Mn 81.2(3) 7_566 .
Mn As2 Mn 81.2(3) 7_676 .
Zn1 As2 Mn 105.46(18) 7_666 .
Zn1 As2 Mn 105.46(18) 7_676 .
Zn1 As2 Mn 105.46(18) 7_566 .
Zn2 As2 Mn 180.0 . .
Mn As2 Gd1 60.32(19) 7_666 .
Mn As2 Gd1 60.32(19) 7_566 .
Mn As2 Gd1 137.0(4) 7_676 .
Zn1 As2 Gd1 75.57(12) 7_666 .
Zn1 As2 Gd1 161.3(2) 7_676 .
Zn1 As2 Gd1 75.57(12) 7_566 .
Zn2 As2 Gd1 124.15(4) . .
Mn As2 Gd1 55.85(4) . .
Mn As2 Gd1 137.0(4) 7_666 1_565
Mn As2 Gd1 60.32(19) 7_566 1_565
Mn As2 Gd1 60.32(19) 7_676 1_565
Zn1 As2 Gd1 161.3(2) 7_666 1_565
Zn1 As2 Gd1 75.57(12) 7_676 1_565
Zn1 As2 Gd1 75.57(12) 7_566 1_565
Zn2 As2 Gd1 124.15(4) . 1_565
Mn As2 Gd1 55.85(4) . 1_565
Gd1 As2 Gd1 91.56(6) . 1_565
Mn As2 Gd1 60.32(19) 7_666 1_665
Mn As2 Gd1 137.0(4) 7_566 1_665
Mn As2 Gd1 60.32(19) 7_676 1_665
Zn1 As2 Gd1 75.57(12) 7_666 1_665
Zn1 As2 Gd1 75.57(12) 7_676 1_665
Zn1 As2 Gd1 161.3(2) 7_566 1_665
Zn2 As2 Gd1 124.15(4) . 1_665
Mn As2 Gd1 55.85(4) . 1_665
Gd1 As2 Gd1 91.56(6) . 1_665
Gd1 As2 Gd1 91.56(6) 1_565 1_665

loop_
_geom_bond_atom_site_label_1
_geom_bond_atom_site_label_2
_geom_bond_distance
_geom_bond_site_symmetry_2
Gd1 Mn 2.683(7) .
Gd1 Mn 2.683(7) 7_666
Gd1 Mn 2.683(7) 1_445
Gd1 Mn 2.683(7) 7_556
Gd1 Mn 2.683(7) 7_566
Gd1 Mn 2.683(7) 1_545
Gd1 As2 2.8729(15) 7_556
Gd1 As2 2.8729(15) 7_666
Gd1 As2 2.8729(15) 1_445
Gd1 As2 2.8729(15) .
Gd1 As2 2.8729(15) 7_566
Gd1 As2 2.8729(15) 1_545
Gd2 As1 2.9242(14) 7
Gd2 As1 2.9242(14) 7_665
Gd2 As1 2.9242(14) 1_445
Gd2 As1 2.9243(14) 7_565
Gd2 As1 2.9243(14) 1_545
Gd2 As1 2.9243(14) .
Gd2 Zn2 3.560(2) 1_444
Gd2 Zn2 3.560(2) 7_666
Gd2 Zn2 3.560(2) 1_554
Gd2 Zn2 3.560(2) 7_556
Gd2 Zn2 3.560(2) 1_544
Gd2 Zn2 3.560(2) 7_566
Zn1 Mn 1.027(13) .
Zn1 As2 2.467(2) 7_666
Zn1 As2 2.467(2) 7_676
Zn1 As2 2.467(2) 7_566
Zn1 As1 2.777(8) .
Zn1 Zn2 3.000(5) 7_666
Zn1 Zn2 3.000(5) 7_566
Zn1 Zn2 3.000(5) 7_676
Zn1 Gd1 3.287(5) 1_665
Zn1 Gd1 3.287(5) 1_565
Zn2 As2 2.488(3) .
Zn2 As1 2.5592(14) 7_666
Zn2 As1 2.5593(14) 7_676
Zn2 As1 2.5593(14) 7_566
Zn2 Zn1 3.000(5) 7_666
Zn2 Zn1 3.000(5) 7_566
Zn2 Zn1 3.000(5) 7_676
Zn2 Gd2 3.560(2) 1_666
Zn2 Gd2 3.560(2) 1_566
Zn2 Gd2 3.560(2) 1_556
Mn As2 2.406(2) 7_666
Mn As2 2.406(2) 7_566
Mn As2 2.406(2) 7_676
Mn Gd1 2.683(7) 1_565
Mn Gd1 2.683(7) 1_665
Mn As2 2.856(14) .
As1 Zn2 2.5592(14) 7_666
As1 Zn2 2.5593(14) 7_676
As1 Zn2 2.5593(14) 7_566
As1 Gd2 2.9243(14) 1_565
As1 Gd2 2.9243(14) 1_665
As2 Mn 2.406(2) 7_666
As2 Mn 2.406(2) 7_566
As2 Mn 2.406(2) 7_676
As2 Zn1 2.467(2) 7_666
As2 Zn1 2.467(2) 7_676
As2 Zn1 2.467(2) 7_566
As2 Gd1 2.8729(15) 1_565
As2 Gd1 2.8729(15) 1_665
